data_7110883
loop_
_publ_author_name
'Maaninen, Tiina'
'Chivers, Tristram'
'Laitinen, Risto'
'Wegelius, Elina'

_publ_section_title
;
 Acyclic imidoselenium(ii) dihalides: synthesis and X-ray structures of
 ClSe[N(But)Se]nCl (n = 1, 2)
;
_journal_issue 9
_journal_name_full 'Chemical Communications'
_journal_page_first 759
_journal_paper_doi 10.1039/b001002m
_journal_year 2000
_chemical_formula_sum 'C4 H9 Cl2 N Se2'
_chemical_formula_weight 299.94
_chemical_name_systematic
; 
 ? 
;
_space_group_IT_number 14
_symmetry_cell_setting monoclinic
_symmetry_space_group_name_Hall '-P 2yn'
_symmetry_space_group_name_H-M 'P 1 21/n 1'
_atom_sites_solution_hydrogens geom
_atom_sites_solution_primary direct
_atom_sites_solution_secondary difmap
_audit_creation_method SHELXL-97
_cell_angle_alpha 90.00
_cell_angle_beta 92.060(10)
_cell_angle_gamma 90.00
_cell_formula_units_Z 4
_cell_length_a 7.2630(10)
_cell_length_b 10.2820(10)
_cell_length_c 12.3120(10)
_cell_measurement_temperature 173(2)
_cell_volume 918.84(17)
_computing_structure_refinement 'SHELXL-97 (Sheldrick, 1997)'
_computing_structure_solution 'SHELXS-97 (Sheldrick, 1990)'
_diffrn_ambient_temperature 173(2)
_diffrn_measured_fraction_theta_full 0.927
_diffrn_measured_fraction_theta_max 0.927
_diffrn_radiation_monochromator graphite
_diffrn_radiation_source 'fine-focus sealed tube'
_diffrn_radiation_type MoK\a
_diffrn_radiation_wavelength 0.71073
_diffrn_reflns_av_R_equivalents 0.0654
_diffrn_reflns_av_sigmaI/netI 0.0699
_diffrn_reflns_limit_h_max 6
_diffrn_reflns_limit_h_min -9
_diffrn_reflns_limit_k_max 13
_diffrn_reflns_limit_k_min -12
_diffrn_reflns_limit_l_max 12
_diffrn_reflns_limit_l_min -15
_diffrn_reflns_number 4419
_diffrn_reflns_theta_full 27.53
_diffrn_reflns_theta_max 27.53
_diffrn_reflns_theta_min 2.58
_exptl_absorpt_coefficient_mu 8.553
_exptl_absorpt_correction_T_max 0.3602
_exptl_absorpt_correction_T_min 0.1835
_exptl_crystal_density_diffrn 2.168
_exptl_crystal_density_method 'not measured'
_exptl_crystal_F_000 568
_exptl_crystal_size_max 0.30
_exptl_crystal_size_mid 0.25
_exptl_crystal_size_min 0.15
_refine_diff_density_max 2.690
_refine_diff_density_min -1.135
_refine_diff_density_rms 0.249
_refine_ls_extinction_coef 0.001(2)
_refine_ls_extinction_expression Fc^*^=kFc[1+0.001xFc^2^\l^3^/sin(2\q)]^-1/4^
_refine_ls_extinction_method SHELXL
_refine_ls_goodness_of_fit_ref 1.198
_refine_ls_hydrogen_treatment mixed
_refine_ls_matrix_type full
_refine_ls_number_parameters 86
_refine_ls_number_reflns 2076
_refine_ls_number_restraints 0
_refine_ls_restrained_S_all 1.198
_refine_ls_R_factor_all 0.0830
_refine_ls_R_factor_gt 0.0753
_refine_ls_shift/su_max 0.000
_refine_ls_shift/su_mean 0.000
_refine_ls_structure_factor_coef Fsqd
_refine_ls_weighting_details 'w=1/[\s^2^(Fo^2^)+(0.0877P)^2^+5.8308P] where P=(Fo^2^+2Fc^2^)/3'
_refine_ls_weighting_scheme calc
_refine_ls_wR_factor_gt 0.1947
_refine_ls_wR_factor_ref 0.2004
_reflns_number_gt 1797
_reflns_number_total 2076
_reflns_threshold_expression >2sigma(I)
_cod_data_source_file b001002msup1.cif
_cod_data_source_block tim4ab
_cod_depositor_comments
;
The following automatic conversions were performed:

'_refine_ls_weighting_scheme' value 'calc
w=1/[\s^2^(Fo^2^)+(0.0877P)^2^+5.8308P] where P=(Fo^2^+2Fc^2^)/3' was
changed to 'calc'. New tag '_refine_ls_weighting_details' was
created. The value of the new tag was set to
'w=1/[\s^2^(Fo^2^)+(0.0877P)^2^+5.8308P] where P=(Fo^2^+2Fc^2^)/3'.

Automatic conversion script
Id: cif_fix_values 3143 2015-03-26 13:38:13Z robertas 
;
_cod_original_sg_symbol_H-M P2(1)/n
_cod_database_code 7110883

loop_
_symmetry_equiv_pos_as_xyz
'x, y, z'
'-x+1/2, y+1/2, -z+1/2'
'-x, -y, -z'
'x-1/2, -y-1/2, z-1/2'

loop_
_atom_site_label
_atom_site_type_symbol
_atom_site_fract_x
_atom_site_fract_y
_atom_site_fract_z
_atom_site_U_iso_or_equiv
_atom_site_adp_type
_atom_site_occupancy
_atom_site_calc_flag
_atom_site_refinement_flags
Se1 Se 0.20664(10) 0.55916(8) 0.87573(6) 0.0301(3) Uani 1 d .
Se2 Se 0.21155(11) 0.56120(7) 0.62560(7) 0.0322(3) Uani 1 d .
Cl1 Cl 0.0854(3) 0.3632(2) 0.89979(19) 0.0419(6) Uani 1 d .
Cl2 Cl 0.1269(3) 0.3607(2) 0.58090(19) 0.0430(6) Uani 1 d .
N1 N 0.3372(9) 0.5413(7) 0.7547(5) 0.0297(13) Uani 1 d .
C1 C 0.5399(10) 0.4971(8) 0.7638(7) 0.0325(16) Uani 1 d .
C2 C 0.6192(14) 0.4911(11) 0.6529(8) 0.051(2) Uani 1 d .
H2A H 0.7435 0.4539 0.6586 0.077 Uiso 1 calc R
H2B H 0.6253 0.5790 0.6225 0.077 Uiso 1 calc R
H2C H 0.5407 0.4364 0.6053 0.077 Uiso 1 calc R
C3 C 0.6438(12) 0.5963(10) 0.8333(9) 0.044(2) Uani 1 d .
H3A H 0.5946 0.5971 0.9064 0.067 Uiso 1 calc R
H3B H 0.6293 0.6827 0.8005 0.067 Uiso 1 calc R
H3C H 0.7748 0.5732 0.8380 0.067 Uiso 1 calc R
C4 C 0.5459(13) 0.3645(9) 0.8163(9) 0.043(2) Uani 1 d .
H4A H 0.4776 0.3023 0.7700 0.065 Uiso 1 calc R
H4B H 0.4897 0.3690 0.8874 0.065 Uiso 1 calc R
H4C H 0.6742 0.3360 0.8257 0.065 Uiso 1 calc R

loop_
_atom_site_aniso_label
_atom_site_aniso_U_11
_atom_site_aniso_U_22
_atom_site_aniso_U_33
_atom_site_aniso_U_23
_atom_site_aniso_U_13
_atom_site_aniso_U_12
Se1 0.0288(5) 0.0304(5) 0.0315(5) -0.0019(3) 0.0048(3) 0.0004(3)
Se2 0.0383(5) 0.0276(5) 0.0305(5) 0.0006(3) -0.0010(3) 0.0013(3)
Cl1 0.0394(10) 0.0374(11) 0.0495(12) -0.0010(9) 0.0091(9) -0.0068(8)
Cl2 0.0516(12) 0.0327(11) 0.0441(12) -0.0020(8) -0.0059(9) -0.0035(9)
N1 0.027(3) 0.039(4) 0.024(3) 0.000(2) 0.006(2) 0.004(3)
C1 0.024(3) 0.033(4) 0.041(4) -0.001(3) 0.006(3) 0.003(3)
C2 0.046(5) 0.066(7) 0.042(5) -0.002(5) 0.012(4) 0.004(5)
C3 0.028(4) 0.041(5) 0.064(6) -0.002(4) -0.003(4) -0.005(4)
C4 0.040(5) 0.033(5) 0.058(6) 0.001(4) 0.003(4) 0.006(3)

loop_
_atom_type_symbol
_atom_type_description
_atom_type_scat_dispersion_real
_atom_type_scat_dispersion_imag
_atom_type_scat_source
C C 0.0033 0.0016 'International Tables Vol C Tables 4.2.6.8 and 6.1.1.4'
H H 0.0000 0.0000 'International Tables Vol C Tables 4.2.6.8 and 6.1.1.4'
Cl Cl 0.1484 0.1585 'International Tables Vol C Tables 4.2.6.8 and 6.1.1.4'
N N 0.0061 0.0033 'International Tables Vol C Tables 4.2.6.8 and 6.1.1.4'
Se Se -0.0929 2.2259 'International Tables Vol C Tables 4.2.6.8 and 6.1.1.4'

loop_
_geom_angle_atom_site_label_1
_geom_angle_atom_site_label_2
_geom_angle_atom_site_label_3
_geom_angle
N1 Se1 Cl1 103.9(2)
N1 Se2 Cl2 103.8(2)
C1 N1 Se1 119.9(5)
C1 N1 Se2 123.1(5)
Se1 N1 Se2 116.7(4)
C2 C1 C4 110.3(8)
C2 C1 C3 110.0(8)
C4 C1 C3 111.1(8)
C2 C1 N1 110.0(7)
C4 C1 N1 108.1(6)
C3 C1 N1 107.3(7)

loop_
_geom_bond_atom_site_label_1
_geom_bond_atom_site_label_2
_geom_bond_distance
Se1 N1 1.804(6)
Se1 Cl1 2.223(2)
Se2 N1 1.816(7)
Se2 Cl2 2.215(2)
N1 C1 1.541(10)
C1 C2 1.502(12)
C1 C4 1.509(12)
C1 C3 1.515(12)

loop_
_geom_torsion_atom_site_label_1
_geom_torsion_atom_site_label_2
_geom_torsion_atom_site_label_3
_geom_torsion_atom_site_label_4
_geom_torsion
Cl1 Se1 N1 C1 -89.0(6)
Cl1 Se1 N1 Se2 84.8(4)
Cl2 Se2 N1 C1 80.8(6)
Cl2 Se2 N1 Se1 -92.9(4)
Se1 N1 C1 C2 -179.3(6)
Se2 N1 C1 C2 7.3(10)
Se1 N1 C1 C4 60.3(8)
Se2 N1 C1 C4 -113.2(7)
Se1 N1 C1 C3 -59.7(8)
Se2 N1 C1 C3 126.9(7)
